data_7115123
loop_
_publ_author_name
'Bhattacharyya, Sibaprasad'
'Chakraborty, Indranil'
'Dirghangi, Bimal Kumar'
'Chakravorty, Animesh'

_publ_section_title
;
 Oxygen atom transfer from RevO to tertiary diphosphines: spacer length
 and chemical differentiation of products
;
_journal_issue 18
_journal_name_full 'Chemical Communications'
_journal_page_first 1813
_journal_paper_doi 10.1039/b004565i
_journal_year 2000
_chemical_formula_sum 'C45 H42 Cl4 N4 O P2 Re'
_chemical_formula_weight 1044.77
_chemical_name_systematic
; 
 ? 
;
_space_group_IT_number 2
_symmetry_cell_setting triclinic
_symmetry_space_group_name_Hall '-P 1'
_symmetry_space_group_name_H-M 'P -1'
_atom_sites_solution_hydrogens geom
_atom_sites_solution_primary heavy
_atom_sites_solution_secondary difmap
_audit_creation_method SHELXL
_cell_angle_alpha 88.36(2)
_cell_angle_beta 74.21(2)
_cell_angle_gamma 84.10(2)
_cell_formula_units_Z 2
_cell_length_a 11.957(4)
_cell_length_b 12.383(3)
_cell_length_c 17.046(6)
_cell_measurement_reflns_used 30
_cell_measurement_temperature 293(2)
_cell_measurement_theta_max 15
_cell_measurement_theta_min 7
_cell_volume 2415.8(13)
_computing_cell_refinement 'Siemens P3/P4-PC V4.27'
_computing_data_collection 'Siemens P3/P4-PC V4.27'
_computing_data_reduction 'Siemens P3/P4-PC V4.27'
_computing_molecular_graphics 'Siemens SHELXTL V5.03 PC'
_computing_publication_material 'Siemens SHELXTL V5.03 PC'
_computing_structure_refinement 'SHELXL-93 (Sheldrick, 1993)'
_computing_structure_solution 'SHELXS-86 (Sheldrick, 1990)'
_diffrn_ambient_temperature 293(2)
_diffrn_measurement_device 'Siemens R3m/V'
_diffrn_measurement_method '\w scans'
_diffrn_radiation_monochromator graphite
_diffrn_radiation_source 'fine-focus sealed tube'
_diffrn_radiation_type MoK\a
_diffrn_radiation_wavelength 0.71073
_diffrn_reflns_av_R_equivalents 0.0297
_diffrn_reflns_av_sigmaI/netI 0.0421
_diffrn_reflns_limit_h_max 13
_diffrn_reflns_limit_h_min 0
_diffrn_reflns_limit_k_max 13
_diffrn_reflns_limit_k_min -13
_diffrn_reflns_limit_l_max 19
_diffrn_reflns_limit_l_min -18
_diffrn_reflns_number 7237
_diffrn_reflns_theta_max 23.50
_diffrn_reflns_theta_min 1.65
_diffrn_standards_decay_% 0
_diffrn_standards_interval_count 198
_diffrn_standards_number 2
_exptl_absorpt_coefficient_mu 2.839
_exptl_absorpt_correction_T_max 0.207
_exptl_absorpt_correction_T_min 0.137
_exptl_absorpt_correction_type semi-empirical
_exptl_crystal_colour orange
_exptl_crystal_density_diffrn 1.436
_exptl_crystal_description parallelopiped
_exptl_crystal_F_000 1042
_exptl_crystal_size_max 0.5
_exptl_crystal_size_mid 0.5
_exptl_crystal_size_min 0.35
_refine_diff_density_max 1.892
_refine_diff_density_min -1.028
_refine_diff_density_rms 0.147
_refine_ls_extinction_method none
_refine_ls_goodness_of_fit_all 1.125
_refine_ls_goodness_of_fit_obs 1.115
_refine_ls_matrix_type full
_refine_ls_number_parameters 514
_refine_ls_number_reflns 7094
_refine_ls_number_restraints 0
_refine_ls_restrained_S_all 1.218
_refine_ls_restrained_S_obs 1.115
_refine_ls_R_factor_all 0.0648
_refine_ls_R_factor_obs 0.0467
_refine_ls_shift/esd_max -0.001
_refine_ls_shift/esd_mean 0.000
_refine_ls_structure_factor_coef Fsqd
_refine_ls_weighting_details 'w=1/[\s^2^(Fo^2^)+(0.0883P)^2^+2.0168P] where P=(Fo^2^+2Fc^2^)/3'
_refine_ls_weighting_scheme calc
_refine_ls_wR_factor_all 0.1533
_refine_ls_wR_factor_obs 0.1273
_reflns_number_observed 5904
_reflns_number_total 7109
_reflns_observed_criterion >2sigma(I)
_cod_data_source_file b004565i.txt
_cod_data_source_block 716re
_cod_depositor_comments
;
The following automatic conversions were performed:

'_symmetry_cell_setting' value 'Triclinic' changed to 'triclinic'
according to
/usr/data/users/saulius/automatic-downloads/retrospective/RSC/lib/dictionaries/cif_core.dic
dictionary named 'cif_core.dic' version 2.4.2 from 2011-04-26.

Automatic conversion script
Id: cif_fix_values 2281 2013-09-26 08:29:07Z andrius 

The following automatic conversions were performed:

'_refine_ls_weighting_scheme' value 'calc
w=1/[\s^2^(Fo^2^)+(0.0883P)^2^+2.0168P] where P=(Fo^2^+2Fc^2^)/3' was
changed to 'calc'. New tag '_refine_ls_weighting_details' was
created. The value of the new tag was set to
'w=1/[\s^2^(Fo^2^)+(0.0883P)^2^+2.0168P] where P=(Fo^2^+2Fc^2^)/3'.

Automatic conversion script
Id: cif_fix_values 3143 2015-03-26 13:38:13Z robertas 

The following automatic conversions were performed:

'_atom_sites_solution_primary' value 'Heavy atom method' was changed
to 'heavy'.

Automatic conversion script
Id: cif_fix_values 6452 2018-10-05 10:23:21Z andrius 
;
_cod_original_cell_volume 2415.8(12)
_cod_original_sg_symbol_H-M P-1
_cod_database_code 7115123

loop_
_symmetry_equiv_pos_as_xyz
'x, y, z'
'-x, -y, -z'

loop_
_atom_site_aniso_label
_atom_site_aniso_U_11
_atom_site_aniso_U_22
_atom_site_aniso_U_33
_atom_site_aniso_U_23
_atom_site_aniso_U_13
_atom_site_aniso_U_12
Re 0.0346(2) 0.0410(2) 0.0368(2) 0.00168(13) -0.00871(13) -0.00710(13)
Cl1 0.0490(13) 0.0526(13) 0.085(2) 0.0157(12) -0.0285(12) -0.0178(11)
Cl2 0.0528(13) 0.073(2) 0.0437(12) -0.0171(11) -0.0100(10) -0.0039(11)
Cl3 0.0568(14) 0.0612(14) 0.0454(12) 0.0013(10) 0.0033(10) 0.0091(11)
Cl4 0.075(2) 0.155(3) 0.123(3) -0.003(2) -0.048(2) -0.050(2)
P1 0.0348(11) 0.0429(12) 0.0390(11) -0.0059(9) -0.0099(9) -0.0036(9)
P2 0.058(2) 0.0447(13) 0.065(2) 0.0002(11) -0.0270(13) -0.0060(11)
O1 0.038(3) 0.050(3) 0.039(3) 0.001(2) -0.011(2) -0.002(3)
N1 0.041(4) 0.044(4) 0.042(4) 0.001(3) -0.015(3) -0.005(3)
N2 0.069(5) 0.053(5) 0.045(4) 0.008(3) -0.022(4) -0.013(4)
N3 0.061(5) 0.043(4) 0.043(4) 0.010(3) -0.015(4) -0.015(3)
N4 0.044(4) 0.037(4) 0.038(4) -0.001(3) -0.004(3) -0.005(3)
C1 0.045(5) 0.058(6) 0.057(5) 0.001(4) -0.021(4) -0.007(4)
C2 0.064(6) 0.053(6) 0.057(6) 0.001(4) -0.029(5) 0.002(5)
C3 0.039(5) 0.044(5) 0.043(5) 0.005(4) -0.013(4) -0.003(4)
C4 0.086(8) 0.059(6) 0.080(7) 0.025(5) -0.037(6) -0.025(6)
C5 0.044(5) 0.049(5) 0.042(5) -0.009(4) -0.010(4) -0.013(4)
C6 0.049(5) 0.072(6) 0.038(5) 0.004(4) -0.002(4) -0.022(5)
C7 0.047(6) 0.100(9) 0.069(7) 0.001(6) -0.001(5) -0.035(6)
C8 0.055(6) 0.082(7) 0.067(7) -0.013(5) -0.023(5) -0.024(5)
C9 0.074(7) 0.093(8) 0.054(6) -0.007(5) -0.025(5) -0.033(6)
C10 0.052(5) 0.067(6) 0.044(5) 0.005(4) -0.011(4) -0.025(5)
C11 0.036(5) 0.052(5) 0.054(5) -0.010(4) -0.013(4) -0.003(4)
C12 0.033(5) 0.086(7) 0.057(6) -0.009(5) -0.003(4) 0.000(5)
C13 0.049(7) 0.102(9) 0.080(8) -0.005(7) 0.008(6) -0.011(6)
C14 0.043(6) 0.101(10) 0.124(12) -0.010(8) -0.022(7) -0.007(6)
C15 0.058(8) 0.146(14) 0.140(14) 0.005(11) -0.054(9) -0.022(8)
C16 0.058(7) 0.111(10) 0.080(8) 0.012(7) -0.032(6) -0.024(6)
C17 0.042(5) 0.049(5) 0.048(5) -0.004(4) -0.016(4) -0.004(4)
C18 0.073(7) 0.078(7) 0.046(6) -0.001(5) -0.008(5) 0.015(6)
C19 0.130(12) 0.089(9) 0.044(6) -0.004(6) -0.013(7) 0.036(8)
C20 0.104(10) 0.136(12) 0.036(6) 0.001(7) -0.001(6) 0.001(9)
C21 0.136(12) 0.085(9) 0.051(7) 0.027(6) -0.022(7) 0.004(8)
C22 0.085(8) 0.070(7) 0.060(6) 0.006(5) -0.015(6) 0.014(6)
C23 0.045(5) 0.055(6) 0.051(5) -0.017(4) -0.007(4) -0.003(4)
C24 0.044(5) 0.055(6) 0.055(5) -0.008(4) -0.014(4) -0.008(4)
C25 0.058(6) 0.040(5) 0.046(5) 0.002(4) -0.015(4) -0.013(4)
C26 0.079(8) 0.062(7) 0.084(8) 0.022(6) -0.033(6) -0.028(6)
C27 0.060(7) 0.073(8) 0.117(10) 0.014(7) -0.039(7) -0.017(6)
C28 0.071(8) 0.092(9) 0.083(8) 0.022(7) -0.029(6) -0.042(7)
C29 0.087(8) 0.047(6) 0.067(7) 0.008(5) -0.020(6) -0.023(6)
C30 0.073(7) 0.045(5) 0.049(5) 0.002(4) -0.013(5) -0.015(5)
C31 0.050(6) 0.044(5) 0.083(7) -0.017(5) -0.021(5) -0.012(4)
C32 0.058(7) 0.059(7) 0.098(9) -0.010(6) -0.004(6) -0.013(5)
C33 0.076(9) 0.094(10) 0.106(11) -0.050(9) 0.024(8) -0.011(8)
C34 0.103(11) 0.122(12) 0.065(8) -0.028(8) 0.003(8) -0.034(10)
C35 0.105(10) 0.112(11) 0.063(8) -0.004(7) -0.017(7) -0.003(9)
C36 0.094(9) 0.074(7) 0.056(6) -0.006(5) -0.027(6) 0.011(6)
C37 0.193(24) 0.184(25) 0.150(21) 0.089(19) -0.020(19) -0.039(20)
C38 0.179(22) 0.239(31) 0.086(13) -0.018(18) -0.040(14) 0.008(23)
C39 0.268(33) 0.144(20) 0.147(22) 0.038(17) -0.066(22) -0.079(20)
C40 0.168(19) 0.121(16) 0.119(16) 0.031(13) -0.012(14) -0.027(14)
C41 0.081(10) 0.154(17) 0.092(11) 0.016(12) -0.003(8) 0.003(11)
C42 0.165(20) 0.146(20) 0.145(19) -0.013(16) 0.005(15) -0.026(15)
C43 0.296(50) 0.158(24) 0.133(20) -0.017(17) -0.115(28) -0.066(27)
C44 0.186(26) 0.233(39) 0.078(12) -0.018(15) -0.042(15) -0.096(27)
C45 0.198(28) 0.205(30) 0.182(26) -0.066(28) -0.092(22) -0.021(32)

loop_
_atom_site_label
_atom_site_type_symbol
_atom_site_fract_x
_atom_site_fract_y
_atom_site_fract_z
_atom_site_U_iso_or_equiv
_atom_site_thermal_displace_type
_atom_site_occupancy
_atom_site_calc_flag
_atom_site_refinement_flags
Re Re -0.35933(3) 0.97147(3) 0.67477(2) 0.03748(14) Uani 1 d .
Cl1 Cl -0.4931(2) 0.8394(2) 0.6841(2) 0.0595(6) Uani 1 d .
Cl2 Cl -0.2363(2) 0.8804(2) 0.55735(13) 0.0569(6) Uani 1 d .
Cl3 Cl -0.4770(2) 1.0479(2) 0.79847(13) 0.0589(6) Uani 1 d .
Cl4 Cl 0.1610(3) 1.1545(4) 0.7498(2) 0.1103(13) Uani 1 d .
P1 P -0.1873(2) 0.7929(2) 0.76933(12) 0.0388(5) Uani 1 d .
P2 P -0.2912(2) 0.4779(2) 0.7084(2) 0.0537(6) Uani 1 d .
O1 O -0.2626(5) 0.8813(4) 0.7402(3) 0.0425(13) Uani 1 d .
N1 N -0.4409(6) 1.0708(5) 0.6088(4) 0.042(2) Uani 1 d .
N2 N -0.4397(7) 1.2180(6) 0.5328(4) 0.054(2) Uani 1 d .
N3 N -0.2842(7) 1.1742(6) 0.5949(4) 0.048(2) Uani 1 d .
N4 N -0.2627(6) 1.0970(5) 0.6471(4) 0.041(2) Uani 1 d .
C1 C -0.5411(8) 1.0798(8) 0.5812(5) 0.051(2) Uani 1 d .
H1A H -0.5984(8) 1.0319(8) 0.5922(5) 0.062 Uiso 1 calc R
C2 C -0.5397(9) 1.1696(8) 0.5362(6) 0.056(2) Uani 1 d .
H2A H -0.5971(9) 1.1956(8) 0.5111(6) 0.067 Uiso 1 calc R
C3 C -0.3819(7) 1.1565(7) 0.5771(5) 0.042(2) Uani 1 d .
C4 C -0.4100(10) 1.3212(8) 0.4947(7) 0.071(3) Uani 1 d .
H4A H -0.4667(10) 1.3477(8) 0.4666(7) 0.107 Uiso 1 calc R
H4B H -0.3340(10) 1.3116(8) 0.4566(7) 0.107 Uiso 1 calc R
H4C H -0.4095(10) 1.3725(8) 0.5357(7) 0.107 Uiso 1 calc R
C5 C -0.1591(7) 1.1095(7) 0.6710(5) 0.045(2) Uani 1 d .
C6 C -0.0587(8) 1.1333(8) 0.6152(5) 0.054(2) Uani 1 d .
H6A H -0.0563(8) 1.1407(8) 0.5604(5) 0.065 Uiso 1 calc R
C7 C 0.0395(9) 1.1464(10) 0.6407(7) 0.073(3) Uani 1 d .
H7A H 0.1082(9) 1.1609(10) 0.6024(7) 0.087 Uiso 1 calc R
C8 C 0.0371(9) 1.1383(9) 0.7208(6) 0.065(3) Uani 1 d .
C9 C -0.0646(10) 1.1163(9) 0.7765(6) 0.071(3) Uani 1 d .
H9A H -0.0670(10) 1.1120(9) 0.8315(6) 0.085 Uiso 1 calc R
C10 C -0.1628(8) 1.1004(8) 0.7532(5) 0.053(2) Uani 1 d .
H10A H -0.2306(8) 1.0838(8) 0.7916(5) 0.064 Uiso 1 calc R
C11 C -0.0369(7) 0.8202(7) 0.7392(5) 0.047(2) Uani 1 d .
C12 C 0.0118(8) 0.8472(9) 0.6590(6) 0.060(3) Uani 1 d .
H12A H -0.0342(8) 0.8544(9) 0.6227(6) 0.072 Uiso 1 calc R
C13 C 0.1281(10) 0.8634(11) 0.6324(8) 0.082(3) Uani 1 d .
H13A H 0.1600(10) 0.8819(11) 0.5783(8) 0.098 Uiso 1 calc R
C14 C 0.1972(10) 0.8528(11) 0.6845(10) 0.089(4) Uani 1 d .
H14A H 0.2762(10) 0.8627(11) 0.6659(10) 0.107 Uiso 1 calc R
C15 C 0.1492(11) 0.8272(13) 0.7645(11) 0.108(5) Uani 1 d .
H15A H 0.1960(11) 0.8204(13) 0.8003(11) 0.130 Uiso 1 calc R
C16 C 0.0323(10) 0.8116(10) 0.7930(7) 0.080(3) Uani 1 d .
H16A H 0.0003(10) 0.7954(10) 0.8476(7) 0.096 Uiso 1 calc R
C17 C -0.2406(7) 0.7825(7) 0.8771(5) 0.046(2) Uani 1 d .
C18 C -0.3139(10) 0.8685(9) 0.9190(6) 0.069(3) Uani 1 d .
H18A H -0.3327(10) 0.9300(9) 0.8907(6) 0.082 Uiso 1 calc R
C19 C -0.3588(13) 0.8634(11) 1.0021(6) 0.093(4) Uani 1 d .
H19A H -0.4096(13) 0.9204(11) 1.0299(6) 0.112 Uiso 1 calc R
C20 C -0.3287(12) 0.7746(13) 1.0438(7) 0.097(4) Uani 1 d .
H20A H -0.3574(12) 0.7727(13) 1.1002(7) 0.116 Uiso 1 calc R
C21 C -0.2585(13) 0.6896(11) 1.0049(7) 0.093(4) Uani 1 d .
H21A H -0.2405(13) 0.6286(11) 1.0339(7) 0.111 Uiso 1 calc R
C22 C -0.2127(10) 0.6943(9) 0.9201(6) 0.074(3) Uani 1 d .
H22A H -0.1627(10) 0.6365(9) 0.8928(6) 0.089 Uiso 1 calc R
C23 C -0.1866(8) 0.6628(7) 0.7263(6) 0.051(2) Uani 1 d .
H23A H -0.1536(8) 0.6669(7) 0.6678(6) 0.062 Uiso 1 calc R
H23B H -0.1357(8) 0.6108(7) 0.7475(6) 0.062 Uiso 1 calc R
C24 C -0.3072(8) 0.6201(7) 0.7432(6) 0.051(2) Uani 1 d .
H24A H -0.3553(8) 0.6649(7) 0.7149(6) 0.061 Uiso 1 calc R
H24B H -0.3456(8) 0.6240(7) 0.8012(6) 0.061 Uiso 1 calc R
C25 C -0.4422(8) 0.4553(7) 0.7146(5) 0.047(2) Uani 1 d .
C26 C -0.5283(10) 0.5335(9) 0.7001(7) 0.072(3) Uani 1 d .
H26A H -0.5103(10) 0.6045(9) 0.6886(7) 0.086 Uiso 1 calc R
C27 C -0.6363(10) 0.5085(10) 0.7024(8) 0.080(3) Uani 1 d .
H27A H -0.6917(10) 0.5614(10) 0.6922(8) 0.096 Uiso 1 calc R
C28 C -0.6638(11) 0.4028(10) 0.7202(7) 0.079(3) Uani 1 d .
H28A H -0.7388(11) 0.3855(10) 0.7232(7) 0.094 Uiso 1 calc R
C29 C -0.5826(10) 0.3241(8) 0.7332(6) 0.066(3) Uani 1 d .
H29A H -0.6010(10) 0.2530(8) 0.7436(6) 0.080 Uiso 1 calc R
C30 C -0.4734(9) 0.3507(7) 0.7311(5) 0.056(2) Uani 1 d .
H30A H -0.4186(9) 0.2969(7) 0.7409(5) 0.067 Uiso 1 calc R
C31 C -0.2298(8) 0.4934(7) 0.5976(6) 0.058(2) Uani 1 d .
C32 C -0.1475(9) 0.4122(9) 0.5577(8) 0.074(3) Uani 1 d .
H32A H -0.1247(9) 0.3541(9) 0.5875(8) 0.089 Uiso 1 calc R
C33 C -0.0986(12) 0.4158(12) 0.4744(9) 0.100(5) Uani 1 d .
H33A H -0.0426(12) 0.3611(12) 0.4486(9) 0.120 Uiso 1 calc R
C34 C -0.1335(13) 0.5008(14) 0.4300(8) 0.099(5) Uani 1 d .
H34A H -0.1027(13) 0.5021(14) 0.3737(8) 0.119 Uiso 1 calc R
C35 C -0.2121(13) 0.5825(12) 0.4674(7) 0.095(4) Uani 1 d .
H35A H -0.2308(13) 0.6416(12) 0.4368(7) 0.114 Uiso 1 calc R
C36 C -0.2653(11) 0.5796(9) 0.5506(6) 0.075(3) Uani 1 d .
H36A H -0.3233(11) 0.6334(9) 0.5751(6) 0.090 Uiso 1 calc R
C37 C -0.6380(23) 0.6081(24) 1.0234(18) 0.181(10) Uani 1 d .
H37A H -0.6428(23) 0.5434(24) 1.0528(18) 0.218 Uiso 1 calc R
C38 C -0.6563(22) 0.7073(30) 1.0628(13) 0.169(10) Uani 1 d .
H38A H -0.6773(22) 0.7115(30) 1.1194(13) 0.202 Uiso 1 calc R
C39 C -0.6434(26) 0.7917(20) 1.0193(18) 0.181(11) Uani 1 d .
H39A H -0.6536(26) 0.8581(20) 1.0458(18) 0.217 Uiso 1 calc R
C40 C -0.6167(19) 0.7925(18) 0.9397(14) 0.141(7) Uani 1 d .
H40A H -0.6102(19) 0.8582(18) 0.9117(14) 0.170 Uiso 1 calc R
C41 C -0.5991(13) 0.7017(20) 0.8990(10) 0.114(5) Uani 1 d .
H41A H -0.5773(13) 0.7028(20) 0.8423(10) 0.137 Uiso 1 calc R
C42 C -0.6122(20) 0.6077(21) 0.9383(16) 0.160(8) Uani 1 d .
H42A H -0.6044(20) 0.5431(21) 0.9098(16) 0.192 Uiso 1 calc R
C43 C 0.0627(44) 0.9029(25) 0.9876(18) 0.181(13) Uani 1 d .
H43A H 0.0963(44) 0.8287(25) 0.9824(18) 0.217 Uiso 1 d R
C44 C -0.0576(36) 0.9070(32) 1.0272(13) 0.159(12) Uani 1 d .
H44A H -0.0947(36) 0.8447(32) 1.0445(13) 0.191 Uiso 1 calc R
C45 C -0.1150(28) 1.0064(43) 1.0384(18) 0.186(13) Uani 1 d .
H45A H -0.1958(28) 1.0010(43) 1.0657(18) 0.223 Uiso 1 d R

loop_
_atom_type_symbol
_atom_type_description
_atom_type_scat_dispersion_real
_atom_type_scat_dispersion_imag
_atom_type_scat_source
C C 0.0033 0.0016 'International Tables Vol C Tables 4.2.6.8 and 6.1.1.4'
H H 0.0000 0.0000 'International Tables Vol C Tables 4.2.6.8 and 6.1.1.4'
N N 0.0061 0.0033 'International Tables Vol C Tables 4.2.6.8 and 6.1.1.4'
O O 0.0106 0.0060 'International Tables Vol C Tables 4.2.6.8 and 6.1.1.4'
P P 0.1023 0.0942 'International Tables Vol C Tables 4.2.6.8 and 6.1.1.4'
Cl Cl 0.1484 0.1585 'International Tables Vol C Tables 4.2.6.8 and 6.1.1.4'
Re Re -1.0185 7.2310 'International Tables Vol C Tables 4.2.6.8 and 6.1.1.4'

loop_
_geom_angle_atom_site_label_1
_geom_angle_atom_site_label_2
_geom_angle_atom_site_label_3
_geom_angle
_geom_angle_site_symmetry_1
_geom_angle_site_symmetry_3
_geom_angle_publ_flag
N1 Re N4 75.4(3) . . y
N1 Re O1 173.9(2) . . y
N4 Re O1 98.5(2) . . y
N1 Re Cl3 92.3(2) . . y
N4 Re Cl3 94.1(2) . . y
O1 Re Cl3 88.3(2) . . y
N1 Re Cl2 92.7(2) . . y
N4 Re Cl2 88.8(2) . . y
O1 Re Cl2 86.8(2) . . y
Cl3 Re Cl2 174.67(8) . . y
N1 Re Cl1 92.0(2) . . y
N4 Re Cl1 166.9(2) . . y
O1 Re Cl1 94.1(2) . . y
Cl3 Re Cl1 89.51(10) . . y
Cl2 Re Cl1 88.64(9) . . y
O1 P1 C17 108.4(4) . . ?
O1 P1 C23 113.6(4) . . ?
C17 P1 C23 108.1(4) . . ?
O1 P1 C11 110.8(4) . . ?
C17 P1 C11 111.6(4) . . ?
C23 P1 C11 104.3(4) . . ?
C25 P2 C31 101.5(4) . . ?
C25 P2 C24 102.0(4) . . ?
C31 P2 C24 101.4(4) . . ?
P1 O1 Re 164.0(4) . . y
C3 N1 C1 106.1(7) . . ?
C3 N1 Re 113.6(5) . . ?
C1 N1 Re 140.2(6) . . ?
C3 N2 C2 106.6(7) . . ?
C3 N2 C4 127.1(8) . . ?
C2 N2 C4 126.0(8) . . ?
C3 N3 N4 108.2(7) . . ?
N3 N4 C5 112.7(7) . . ?
N3 N4 Re 120.9(5) . . ?
C5 N4 Re 126.0(5) . . ?
C2 C1 N1 107.5(8) . . ?
C1 C2 N2 109.1(8) . . ?
N3 C3 N2 128.1(8) . . ?
N3 C3 N1 121.2(7) . . ?
N2 C3 N1 110.5(7) . . ?
C6 C5 C10 119.9(8) . . ?
C6 C5 N4 121.3(8) . . ?
C10 C5 N4 118.7(7) . . ?
C5 C6 C7 119.8(9) . . ?
C8 C7 C6 121.0(9) . . ?
C7 C8 C9 118.8(9) . . ?
C7 C8 Cl4 119.6(8) . . ?
C9 C8 Cl4 121.6(8) . . ?
C8 C9 C10 121.7(9) . . ?
C9 C10 C5 118.7(9) . . ?
C12 C11 C16 119.3(9) . . ?
C12 C11 P1 118.4(7) . . ?
C16 C11 P1 122.3(8) . . ?
C13 C12 C11 120.2(10) . . ?
C14 C13 C12 120.9(12) . . ?
C13 C14 C15 119.3(11) . . ?
C14 C15 C16 121.0(12) . . ?
C15 C16 C11 119.3(12) . . ?
C22 C17 C18 118.7(9) . . ?
C22 C17 P1 123.1(7) . . ?
C18 C17 P1 118.2(7) . . ?
C19 C18 C17 120.3(10) . . ?
C20 C19 C18 119.8(11) . . ?
C21 C20 C19 121.3(10) . . ?
C20 C21 C22 119.1(11) . . ?
C17 C22 C21 120.8(10) . . ?
C24 C23 P1 114.8(6) . . ?
C23 C24 P2 110.1(6) . . ?
C30 C25 C26 116.7(9) . . ?
C30 C25 P2 117.3(7) . . ?
C26 C25 P2 125.9(7) . . ?
C27 C26 C25 121.9(10) . . ?
C26 C27 C28 119.2(11) . . ?
C29 C28 C27 120.8(10) . . ?
C28 C29 C30 119.4(10) . . ?
C29 C30 C25 121.9(10) . . ?
C32 C31 C36 118.3(11) . . ?
C32 C31 P2 117.3(9) . . ?
C36 C31 P2 124.3(8) . . ?
C33 C32 C31 121.3(12) . . ?
C34 C33 C32 119.5(12) . . ?
C35 C34 C33 120.7(13) . . ?
C34 C35 C36 121.1(14) . . ?
C35 C36 C31 119.0(11) . . ?
C38 C37 C42 118.2(22) . . ?
C39 C38 C37 117.8(23) . . ?
C38 C39 C40 124.7(27) . . ?
C41 C40 C39 120.4(21) . . ?
C40 C41 C42 120.3(19) . . ?
C41 C42 C37 118.4(22) . . ?
C45 C43 C44 121.6(30) 2_577 . ?
C45 C44 C43 115.7(30) . . ?
C44 C45 C43 122.7(33) . 2_577 ?

loop_
_geom_bond_atom_site_label_1
_geom_bond_atom_site_label_2
_geom_bond_distance
_geom_bond_site_symmetry_2
_geom_bond_publ_flag
Re N1 2.000(6) . y
Re N4 2.002(7) . y
Re O1 2.048(5) . y
Re Cl3 2.355(2) . y
Re Cl2 2.372(2) . y
Re Cl1 2.375(2) . y
Cl4 C8 1.716(10) . ?
P1 O1 1.505(6) . y
P1 C17 1.778(9) . ?
P1 C23 1.788(9) . ?
P1 C11 1.796(9) . ?
P2 C25 1.829(9) . ?
P2 C31 1.843(11) . ?
P2 C24 1.849(9) . ?
N1 C3 1.353(10) . ?
N1 C1 1.395(11) . ?
N2 C3 1.330(10) . ?
N2 C2 1.379(12) . ?
N2 C4 1.449(11) . ?
N3 C3 1.324(11) . ?
N3 N4 1.340(9) . y
N4 C5 1.428(11) . ?
C1 C2 1.332(12) . ?
C5 C6 1.366(12) . ?
C5 C10 1.392(12) . ?
C6 C7 1.383(13) . ?
C7 C8 1.359(14) . ?
C8 C9 1.371(14) . ?
C9 C10 1.372(13) . ?
C11 C12 1.378(13) . ?
C11 C16 1.388(13) . ?
C12 C13 1.374(14) . ?
C13 C14 1.36(2) . ?
C14 C15 1.37(2) . ?
C15 C16 1.38(2) . ?
C17 C22 1.361(13) . ?
C17 C18 1.387(13) . ?
C18 C19 1.374(14) . ?
C19 C20 1.36(2) . ?
C20 C21 1.34(2) . ?
C21 C22 1.402(15) . ?
C23 C24 1.538(12) . ?
C25 C30 1.386(12) . ?
C25 C26 1.406(14) . ?
C26 C27 1.349(15) . ?
C27 C28 1.39(2) . ?
C28 C29 1.36(2) . ?
C29 C30 1.369(14) . ?
C31 C32 1.382(14) . ?
C31 C36 1.415(14) . ?
C32 C33 1.38(2) . ?
C33 C34 1.38(2) . ?
C34 C35 1.35(2) . ?
C35 C36 1.39(2) . ?
C37 C38 1.39(3) . ?
C37 C42 1.40(3) . ?
C38 C39 1.26(3) . ?
C39 C40 1.31(3) . ?
C40 C41 1.31(2) . ?
C41 C42 1.33(3) . ?
C43 C45 1.35(4) 2_577 ?
C43 C44 1.41(4) . ?
C44 C45 1.34(4) . ?
C45 C43 1.35(4) 2_577 ?
